data_1507719
loop_
_publ_author_name
'Ma, Zhi-Xiong'
'Feltenberger, John B.'
'Hsung, Richard P.'

_publ_section_title
;
 Total Syntheses of Chelidonine and Norchelidonine via an
 Enamide-Benzyne-[2 + 2] Cycloaddition Cascade.
;
_journal_issue 11
_journal_name_full 'Organic letters'
_journal_page_first 2742
_journal_page_last 2745
_journal_paper_doi 10.1021/ol300967a
_journal_volume 14
_journal_year 2012
_chemical_formula_moiety 'C27 H21 N O6'
_chemical_formula_sum 'C27 H21 N O6'
_chemical_formula_weight 455.45
_chemical_name_systematic
; 
 ? 
;
_space_group_IT_number 15
_symmetry_cell_setting monoclinic
_symmetry_space_group_name_Hall '-C 2yc'
_symmetry_space_group_name_H-M 'C 1 2/c 1'
_atom_sites_solution_hydrogens geom
_atom_sites_solution_primary direct
_atom_sites_solution_secondary difmap
_audit_creation_method SHELXL-97
_cell_angle_alpha 90.00
_cell_angle_beta 90.696(12)
_cell_angle_gamma 90.00
_cell_formula_units_Z 8
_cell_length_a 42.39(2)
_cell_length_b 13.376(6)
_cell_length_c 7.320(3)
_cell_measurement_reflns_used 1017
_cell_measurement_temperature 123(2)
_cell_measurement_theta_max 23.36
_cell_measurement_theta_min 2.84
_cell_volume 4150(3)
_computing_cell_refinement 'Bruker SAINT'
_computing_data_collection 'Bruker APEX2'
_computing_data_reduction 'Bruker SAINT'
_computing_molecular_graphics 'Bruker SHELXTL'
_computing_publication_material 'Bruker SHELXTL'
_computing_structure_refinement 'SHELXL-97 (Sheldrick, 1997)'
_computing_structure_solution 'SHELXS-97 (Sheldrick, 1990)'
_diffrn_ambient_temperature 123(2)
_diffrn_measured_fraction_theta_full 0.990
_diffrn_measured_fraction_theta_max 0.990
_diffrn_measurement_device_type 'Bruker APEX-II CCD'
_diffrn_measurement_method '\f and \w scans'
_diffrn_radiation_monochromator graphite
_diffrn_radiation_source 'normal-focus sealed tube'
_diffrn_radiation_type MoK\a
_diffrn_radiation_wavelength 0.71073
_diffrn_reflns_av_R_equivalents 0.0696
_diffrn_reflns_av_sigmaI/netI 0.0927
_diffrn_reflns_limit_h_max 50
_diffrn_reflns_limit_h_min -50
_diffrn_reflns_limit_k_max 15
_diffrn_reflns_limit_k_min 0
_diffrn_reflns_limit_l_max 8
_diffrn_reflns_limit_l_min 0
_diffrn_reflns_number 3783
_diffrn_reflns_theta_full 25.09
_diffrn_reflns_theta_max 25.09
_diffrn_reflns_theta_min 2.10
_diffrn_standards_number 0
_exptl_absorpt_coefficient_mu 0.104
_exptl_absorpt_correction_T_max 0.861954
_exptl_absorpt_correction_T_min 0.668942
_exptl_absorpt_correction_type multi-scan
_exptl_absorpt_process_details 'TWINABS 2008/4'
_exptl_crystal_colour colorless
_exptl_crystal_density_diffrn 1.458
_exptl_crystal_density_method 'not measured'
_exptl_crystal_description plate
_exptl_crystal_F_000 1904
_exptl_crystal_size_max 0.35
_exptl_crystal_size_mid 0.10
_exptl_crystal_size_min 0.05
_refine_diff_density_max 0.276
_refine_diff_density_min -0.295
_refine_diff_density_rms 0.067
_refine_ls_extinction_method none
_refine_ls_goodness_of_fit_ref 1.018
_refine_ls_hydrogen_treatment constr
_refine_ls_matrix_type full
_refine_ls_number_parameters 308
_refine_ls_number_reflns 3783
_refine_ls_number_restraints 0
_refine_ls_restrained_S_all 1.018
_refine_ls_R_factor_all 0.1147
_refine_ls_R_factor_gt 0.0588
_refine_ls_shift/su_max 0.000
_refine_ls_shift/su_mean 0.000
_refine_ls_structure_factor_coef Fsqd
_refine_ls_weighting_details 'calc w=1/[\s^2^(Fo^2^)+(0.0554P)^2^+0.9292P] where P=(Fo^2^+2Fc^2^)/3'
_refine_ls_weighting_scheme calc
_refine_ls_wR_factor_gt 0.1176
_refine_ls_wR_factor_ref 0.1443
_reflns_number_gt 2314
_reflns_number_total 3783
_reflns_threshold_expression >2sigma(I)
_cod_data_source_file ol300967a_si_003.cif
_cod_data_source_block 12079t5
_cod_depositor_comments
;
The following automatic conversions were performed:

'_symmetry_cell_setting' value 'Monoclinic' changed to 'monoclinic'
according to /home/saulius/struct/CIF-dictionaries/cif_core.dic
dictionary named 'cif_core.dic' version 2.4.1 from 2010-06-29.

Automatic conversion script
Id: cif_fix_values 1715 2011-07-08 13:25:40Z adriana 
;
_cod_original_cell_volume 4151(3)
_cod_original_sg_symbol_H-M C2/c
_cod_database_code 1507719

loop_
_symmetry_equiv_pos_as_xyz
'x, y, z'
'-x, y, -z+1/2'
'x+1/2, y+1/2, z'
'-x+1/2, y+1/2, -z+1/2'
'-x, -y, -z'
'x, -y, z-1/2'
'-x+1/2, -y+1/2, -z'
'x+1/2, -y+1/2, z-1/2'

loop_
_atom_site_label
_atom_site_type_symbol
_atom_site_fract_x
_atom_site_fract_y
_atom_site_fract_z
_atom_site_U_iso_or_equiv
_atom_site_adp_type
_atom_site_occupancy
_atom_site_symmetry_multiplicity
_atom_site_calc_flag
_atom_site_refinement_flags
O1 O 0.04099(5) 0.15710(18) 0.6298(3) 0.0405(7) Uani 1 1 d .
O2 O 0.02712(5) 0.07223(19) 0.3668(4) 0.0474(7) Uani 1 1 d .
O3 O 0.29137(5) 0.11418(16) 0.6935(3) 0.0303(6) Uani 1 1 d .
O4 O 0.24668(5) 0.15080(15) 0.8629(3) 0.0285(5) Uani 1 1 d .
O5 O 0.16520(5) 0.36272(16) 0.8199(3) 0.0284(5) Uani 1 1 d .
O6 O 0.13712(5) 0.39085(15) 0.5582(3) 0.0258(5) Uani 1 1 d .
N1 N 0.16119(5) 0.24375(19) 0.5995(3) 0.0241(6) Uani 1 1 d .
C1 C 0.15158(7) 0.2141(2) 0.4137(4) 0.0252(8) Uani 1 1 d .
H1A H 0.1515 0.2765 0.3383 0.030 Uiso 1 1 calc R
C2 C 0.11836(7) 0.1719(2) 0.4026(4) 0.0237(7) Uani 1 1 d .
C3 C 0.09653(7) 0.1876(2) 0.5427(5) 0.0275(8) Uani 1 1 d .
H3A H 0.1024 0.2202 0.6533 0.033 Uiso 1 1 calc R
C4 C 0.06648(7) 0.1536(2) 0.5123(5) 0.0286(8) Uani 1 1 d .
C5 C 0.01469(8) 0.1314(3) 0.5131(6) 0.0497(11) Uani 1 1 d .
H5A H -0.0012 0.0928 0.5819 0.060 Uiso 1 1 calc R
H5B H 0.0045 0.1926 0.4643 0.060 Uiso 1 1 calc R
C6 C 0.05821(7) 0.1036(2) 0.3552(5) 0.0327(9) Uani 1 1 d .
C7 C 0.07910(7) 0.0860(2) 0.2170(5) 0.0305(8) Uani 1 1 d .
H7A H 0.0729 0.0512 0.1091 0.037 Uiso 1 1 calc R
C8 C 0.10979(7) 0.1214(2) 0.2424(4) 0.0249(7) Uani 1 1 d .
C9 C 0.13399(7) 0.1074(3) 0.0944(4) 0.0312(8) Uani 1 1 d .
H9A H 0.1287 0.0469 0.0221 0.037 Uiso 1 1 calc R
H9B H 0.1334 0.1656 0.0110 0.037 Uiso 1 1 calc R
C10 C 0.16642(7) 0.0966(2) 0.1747(4) 0.0261(8) Uani 1 1 d .
H10A H 0.1811 0.0548 0.1144 0.031 Uiso 1 1 calc R
C11 C 0.17550(7) 0.1431(2) 0.3267(4) 0.0240(7) Uani 1 1 d .
C12 C 0.20709(7) 0.1330(2) 0.4113(4) 0.0221(7) Uani 1 1 d .
C13 C 0.23393(7) 0.1102(2) 0.3117(4) 0.0232(7) Uani 1 1 d .
H13A H 0.2320 0.1001 0.1836 0.028 Uiso 1 1 calc R
C14 C 0.26354(7) 0.1019(2) 0.3943(4) 0.0251(8) Uani 1 1 d .
H14A H 0.2818 0.0863 0.3257 0.030 Uiso 1 1 calc R
C15 C 0.26514(7) 0.1173(2) 0.5792(4) 0.0222(7) Uani 1 1 d .
C16 C 0.28064(7) 0.1477(2) 0.8686(4) 0.0299(8) Uani 1 1 d .
H16A H 0.2892 0.2150 0.8958 0.036 Uiso 1 1 calc R
H16B H 0.2880 0.1012 0.9655 0.036 Uiso 1 1 calc R
C17 C 0.23871(7) 0.1395(2) 0.6797(4) 0.0231(7) Uani 1 1 d .
C18 C 0.20938(7) 0.1480(2) 0.6024(4) 0.0214(7) Uani 1 1 d .
C19 C 0.18008(7) 0.1724(2) 0.7062(4) 0.0244(7) Uani 1 1 d .
H19A H 0.1677 0.1107 0.7275 0.029 Uiso 1 1 calc R
H19B H 0.1858 0.2018 0.8262 0.029 Uiso 1 1 calc R
C20 C 0.15554(7) 0.3349(2) 0.6716(4) 0.0235(7) Uani 1 1 d .
C21 C 0.13079(7) 0.4920(2) 0.6204(4) 0.0275(8) Uani 1 1 d .
H21A H 0.1472 0.5379 0.5748 0.033 Uiso 1 1 calc R
H21B H 0.1313 0.4941 0.7556 0.033 Uiso 1 1 calc R
C22 C 0.09895(7) 0.5249(2) 0.5509(4) 0.0250(8) Uani 1 1 d .
C23 C 0.07520(7) 0.4595(3) 0.4984(4) 0.0309(8) Uani 1 1 d .
H23A H 0.0789 0.3894 0.5009 0.037 Uiso 1 1 calc R
C24 C 0.04602(8) 0.4960(3) 0.4420(5) 0.0378(9) Uani 1 1 d .
H24A H 0.0299 0.4506 0.4048 0.045 Uiso 1 1 calc R
C25 C 0.04011(8) 0.5968(3) 0.4392(5) 0.0407(9) Uani 1 1 d .
H25A H 0.0200 0.6210 0.4013 0.049 Uiso 1 1 calc R
C26 C 0.06348(9) 0.6628(3) 0.4918(5) 0.0429(10) Uani 1 1 d .
H26A H 0.0595 0.7326 0.4908 0.051 Uiso 1 1 calc R
C27 C 0.09281(8) 0.6273(3) 0.5462(5) 0.0357(9) Uani 1 1 d .
H27A H 0.1089 0.6732 0.5806 0.043 Uiso 1 1 calc R

loop_
_atom_site_aniso_label
_atom_site_aniso_U_11
_atom_site_aniso_U_22
_atom_site_aniso_U_33
_atom_site_aniso_U_23
_atom_site_aniso_U_13
_atom_site_aniso_U_12
O1 0.0325(13) 0.0454(16) 0.0436(16) -0.0079(13) 0.0055(12) -0.0125(11)
O2 0.0318(13) 0.0474(17) 0.0630(19) -0.0133(14) -0.0008(13) -0.0124(11)
O3 0.0308(12) 0.0329(13) 0.0270(13) 0.0017(11) -0.0031(10) 0.0016(10)
O4 0.0292(12) 0.0318(13) 0.0244(13) 0.0020(11) -0.0048(10) 0.0015(10)
O5 0.0294(12) 0.0317(13) 0.0240(13) -0.0068(11) -0.0050(10) 0.0038(10)
O6 0.0309(12) 0.0235(12) 0.0228(12) -0.0046(10) -0.0038(10) 0.0048(9)
N1 0.0263(14) 0.0241(15) 0.0217(15) -0.0054(12) -0.0054(12) 0.0035(11)
C1 0.0291(17) 0.0248(19) 0.0217(18) -0.0045(15) -0.0040(14) -0.0008(13)
C2 0.0290(17) 0.0166(17) 0.0254(18) 0.0023(15) -0.0037(14) 0.0025(13)
C3 0.0312(18) 0.0232(19) 0.0280(19) -0.0021(16) -0.0021(15) -0.0016(14)
C4 0.0301(18) 0.0243(19) 0.032(2) 0.0005(16) 0.0043(15) -0.0006(14)
C5 0.034(2) 0.053(3) 0.062(3) -0.015(2) 0.002(2) -0.0093(18)
C6 0.0289(19) 0.0232(19) 0.046(2) 0.0015(18) -0.0060(16) -0.0066(14)
C7 0.0344(19) 0.025(2) 0.032(2) -0.0027(16) -0.0092(16) -0.0024(14)
C8 0.0328(18) 0.0189(18) 0.0229(18) 0.0014(15) -0.0089(14) 0.0019(13)
C9 0.039(2) 0.029(2) 0.0252(19) -0.0080(16) -0.0035(15) -0.0022(15)
C10 0.0336(18) 0.0183(17) 0.0265(19) -0.0014(15) -0.0004(15) 0.0015(13)
C11 0.0295(17) 0.0193(17) 0.0233(18) -0.0013(15) -0.0016(14) 0.0002(13)
C12 0.0288(17) 0.0149(17) 0.0224(17) -0.0018(14) -0.0014(14) 0.0016(13)
C13 0.0307(18) 0.0182(17) 0.0206(17) -0.0002(14) 0.0014(14) 0.0001(13)
C14 0.0300(18) 0.0178(17) 0.027(2) -0.0017(15) 0.0049(15) 0.0008(13)
C15 0.0210(16) 0.0187(17) 0.0268(18) 0.0028(14) -0.0042(14) -0.0002(12)
C16 0.0324(19) 0.0277(19) 0.0296(19) 0.0009(16) -0.0055(15) 0.0007(14)
C17 0.0341(18) 0.0158(17) 0.0194(17) -0.0005(14) -0.0012(14) -0.0018(13)
C18 0.0270(17) 0.0148(16) 0.0224(18) 0.0003(14) -0.0022(14) -0.0014(12)
C19 0.0303(17) 0.0217(18) 0.0211(17) 0.0001(14) -0.0017(14) -0.0003(13)
C20 0.0232(17) 0.0231(19) 0.0243(19) -0.0030(16) 0.0024(14) 0.0013(13)
C21 0.0376(19) 0.0204(18) 0.0244(19) -0.0032(15) 0.0003(15) 0.0014(14)
C22 0.0330(18) 0.0242(19) 0.0179(17) -0.0005(15) 0.0035(14) 0.0031(14)
C23 0.0350(19) 0.031(2) 0.027(2) -0.0002(16) 0.0031(15) 0.0019(15)
C24 0.032(2) 0.047(3) 0.034(2) -0.0007(19) -0.0023(16) -0.0018(17)
C25 0.034(2) 0.047(3) 0.041(2) -0.002(2) 0.0009(17) 0.0135(18)
C26 0.051(2) 0.034(2) 0.043(2) -0.0001(19) -0.0011(19) 0.0153(18)
C27 0.041(2) 0.030(2) 0.037(2) -0.0019(17) -0.0019(17) 0.0021(16)

loop_
_atom_type_symbol
_atom_type_description
_atom_type_scat_dispersion_real
_atom_type_scat_dispersion_imag
_atom_type_scat_source
C C 0.0033 0.0016 'International Tables Vol C Tables 4.2.6.8 and 6.1.1.4'
H H 0.0000 0.0000 'International Tables Vol C Tables 4.2.6.8 and 6.1.1.4'
N N 0.0061 0.0033 'International Tables Vol C Tables 4.2.6.8 and 6.1.1.4'
O O 0.0106 0.0060 'International Tables Vol C Tables 4.2.6.8 and 6.1.1.4'

loop_
_geom_angle_atom_site_label_1
_geom_angle_atom_site_label_2
_geom_angle_atom_site_label_3
_geom_angle
C4 O1 C5 103.1(3)
C6 O2 C5 103.6(3)
C15 O3 C16 105.6(2)
C17 O4 C16 104.9(2)
C20 O6 C21 115.4(2)
C20 N1 C19 118.5(3)
C20 N1 C1 123.8(3)
C19 N1 C1 117.5(2)
N1 C1 C2 113.4(2)
N1 C1 C11 112.0(2)
C2 C1 C11 111.4(2)
N1 C1 H1A 106.5
C2 C1 H1A 106.5
C11 C1 H1A 106.5
C8 C2 C3 121.2(3)
C8 C2 C1 117.1(3)
C3 C2 C1 121.6(3)
C4 C3 C2 116.9(3)
C4 C3 H3A 121.6
C2 C3 H3A 121.6
C3 C4 C6 121.7(3)
C3 C4 O1 128.2(3)
C6 C4 O1 110.0(3)
O2 C5 O1 106.6(3)
O2 C5 H5A 110.4
O1 C5 H5A 110.4
O2 C5 H5B 110.4
O1 C5 H5B 110.4
H5A C5 H5B 108.6
C4 C6 C7 122.8(3)
C4 C6 O2 109.3(3)
C7 C6 O2 127.9(3)
C6 C7 C8 116.9(3)
C6 C7 H7A 121.6
C8 C7 H7A 121.6
C7 C8 C2 120.6(3)
C7 C8 C9 120.1(3)
C2 C8 C9 119.3(3)
C10 C9 C8 111.0(3)
C10 C9 H9A 109.4
C8 C9 H9A 109.4
C10 C9 H9B 109.4
C8 C9 H9B 109.4
H9A C9 H9B 108.0
C11 C10 C9 122.7(3)
C11 C10 H10A 118.7
C9 C10 H10A 118.7
C10 C11 C12 124.1(3)
C10 C11 C1 116.9(3)
C12 C11 C1 118.9(3)
C13 C12 C18 120.1(3)
C13 C12 C11 123.0(3)
C18 C12 C11 116.9(3)
C14 C13 C12 121.9(3)
C14 C13 H13A 119.0
C12 C13 H13A 119.0
C15 C14 C13 116.8(3)
C15 C14 H14A 121.6
C13 C14 H14A 121.6
C14 C15 C17 121.9(3)
C14 C15 O3 128.5(3)
C17 C15 O3 109.6(3)
O3 C16 O4 108.1(2)
O3 C16 H16A 110.1
O4 C16 H16A 110.1
O3 C16 H16B 110.1
O4 C16 H16B 110.1
H16A C16 H16B 108.4
C18 C17 C15 122.6(3)
C18 C17 O4 127.0(3)
C15 C17 O4 110.4(3)
C17 C18 C12 116.7(3)
C17 C18 C19 124.3(3)
C12 C18 C19 118.9(3)
N1 C19 C18 108.8(2)
N1 C19 H19A 109.9
C18 C19 H19A 109.9
N1 C19 H19B 109.9
C18 C19 H19B 109.9
H19A C19 H19B 108.3
O5 C20 N1 124.5(3)
O5 C20 O6 124.2(3)
N1 C20 O6 111.2(3)
O6 C21 C22 109.6(2)
O6 C21 H21A 109.7
C22 C21 H21A 109.7
O6 C21 H21B 109.7
C22 C21 H21B 109.7
H21A C21 H21B 108.2
C23 C22 C27 118.6(3)
C23 C22 C21 123.7(3)
C27 C22 C21 117.6(3)
C22 C23 C24 120.1(3)
C22 C23 H23A 119.9
C24 C23 H23A 119.9
C25 C24 C23 120.8(3)
C25 C24 H24A 119.6
C23 C24 H24A 119.6
C24 C25 C26 119.7(3)
C24 C25 H25A 120.2
C26 C25 H25A 120.2
C25 C26 C27 120.1(4)
C25 C26 H26A 120.0
C27 C26 H26A 120.0
C26 C27 C22 120.7(3)
C26 C27 H27A 119.7
C22 C27 H27A 119.7

loop_
_geom_bond_atom_site_label_1
_geom_bond_atom_site_label_2
_geom_bond_distance
O1 C4 1.390(4)
O1 C5 1.438(4)
O2 C6 1.387(4)
O2 C5 1.437(4)
O3 C15 1.384(4)
O3 C16 1.437(4)
O4 C17 1.387(4)
O4 C16 1.440(4)
O5 C20 1.214(4)
O6 C20 1.358(4)
O6 C21 1.453(4)
N1 C20 1.351(4)
N1 C19 1.465(4)
N1 C1 1.469(4)
C1 C2 1.519(4)
C1 C11 1.534(4)
C1 H1A 1.0000
C2 C8 1.397(4)
C2 C3 1.405(4)
C3 C4 1.368(4)
C3 H3A 0.9500
C4 C6 1.372(5)
C5 H5A 0.9900
C5 H5B 0.9900
C6 C7 1.373(5)
C7 C8 1.395(4)
C7 H7A 0.9500
C8 C9 1.513(4)
C9 C10 1.496(4)
C9 H9A 0.9900
C9 H9B 0.9900
C10 C11 1.328(4)
C10 H10A 0.9500
C11 C12 1.475(4)
C12 C13 1.392(4)
C12 C18 1.415(4)
C13 C14 1.391(4)
C13 H13A 0.9500
C14 C15 1.370(4)
C14 H14A 0.9500
C15 C17 1.380(4)
C16 H16A 0.9900
C16 H16B 0.9900
C17 C18 1.365(4)
C18 C19 1.500(4)
C19 H19A 0.9900
C19 H19B 0.9900
C21 C22 1.503(4)
C21 H21A 0.9900
C21 H21B 0.9900
C22 C23 1.385(4)
C22 C27 1.394(4)
C23 C24 1.388(4)
C23 H23A 0.9500
C24 C25 1.371(5)
C24 H24A 0.9500
C25 C26 1.378(5)
C25 H25A 0.9500
C26 C27 1.385(5)
C26 H26A 0.9500
C27 H27A 0.9500

loop_
_geom_torsion_atom_site_label_1
_geom_torsion_atom_site_label_2
_geom_torsion_atom_site_label_3
_geom_torsion_atom_site_label_4
_geom_torsion
C20 N1 C1 C2 -87.5(3)
C19 N1 C1 C2 97.3(3)
C20 N1 C1 C11 145.4(3)
C19 N1 C1 C11 -29.7(3)
N1 C1 C2 C8 -165.9(3)
C11 C1 C2 C8 -38.5(4)
N1 C1 C2 C3 17.5(4)
C11 C1 C2 C3 144.9(3)
C8 C2 C3 C4 -1.8(5)
C1 C2 C3 C4 174.6(3)
C2 C3 C4 C6 2.1(5)
C2 C3 C4 O1 177.9(3)
C5 O1 C4 C3 168.0(3)
C5 O1 C4 C6 -15.8(3)
C6 O2 C5 O1 -26.4(4)
C4 O1 C5 O2 25.9(3)
C3 C4 C6 C7 -1.3(5)
O1 C4 C6 C7 -177.8(3)
C3 C4 C6 O2 175.9(3)
O1 C4 C6 O2 -0.6(4)
C5 O2 C6 C4 16.7(4)
C5 O2 C6 C7 -166.2(4)
C4 C6 C7 C8 0.0(5)
O2 C6 C7 C8 -176.6(3)
C6 C7 C8 C2 0.3(5)
C6 C7 C8 C9 -178.4(3)
C3 C2 C8 C7 0.7(5)
C1 C2 C8 C7 -176.0(3)
C3 C2 C8 C9 179.3(3)
C1 C2 C8 C9 2.7(4)
C7 C8 C9 C10 -148.9(3)
C2 C8 C9 C10 32.5(4)
C8 C9 C10 C11 -32.8(4)
C9 C10 C11 C12 179.0(3)
C9 C10 C11 C1 -3.2(4)
N1 C1 C11 C10 167.4(3)
C2 C1 C11 C10 39.3(4)
N1 C1 C11 C12 -14.7(4)
C2 C1 C11 C12 -142.8(3)
C10 C11 C12 C13 27.4(5)
C1 C11 C12 C13 -150.3(3)
C10 C11 C12 C18 -152.8(3)
C1 C11 C12 C18 29.5(4)
C18 C12 C13 C14 -0.3(4)
C11 C12 C13 C14 179.5(3)
C12 C13 C14 C15 -0.1(4)
C13 C14 C15 C17 0.4(4)
C13 C14 C15 O3 -179.5(3)
C16 O3 C15 C14 173.1(3)
C16 O3 C15 C17 -6.8(3)
C15 O3 C16 O4 11.5(3)
C17 O4 C16 O3 -11.6(3)
C14 C15 C17 C18 -0.3(5)
O3 C15 C17 C18 179.6(3)
C14 C15 C17 O4 179.6(3)
O3 C15 C17 O4 -0.5(3)
C16 O4 C17 C18 -172.5(3)
C16 O4 C17 C15 7.5(3)
C15 C17 C18 C12 -0.1(4)
O4 C17 C18 C12 -180.0(3)
C15 C17 C18 C19 -179.7(3)
O4 C17 C18 C19 0.4(5)
C13 C12 C18 C17 0.3(4)
C11 C12 C18 C17 -179.5(3)
C13 C12 C18 C19 -180.0(3)
C11 C12 C18 C19 0.2(4)
C20 N1 C19 C18 -118.1(3)
C1 N1 C19 C18 57.3(3)
C17 C18 C19 N1 138.2(3)
C12 C18 C19 N1 -41.4(4)
C19 N1 C20 O5 0.4(4)
C1 N1 C20 O5 -174.7(3)
C19 N1 C20 O6 -178.4(2)
C1 N1 C20 O6 6.5(4)
C21 O6 C20 O5 3.7(4)
C21 O6 C20 N1 -177.5(2)
C20 O6 C21 C22 -149.4(2)
O6 C21 C22 C23 22.2(4)
O6 C21 C22 C27 -160.3(3)
C27 C22 C23 C24 0.2(5)
C21 C22 C23 C24 177.6(3)
C22 C23 C24 C25 -0.7(5)
C23 C24 C25 C26 0.5(5)
C24 C25 C26 C27 0.3(5)
C25 C26 C27 C22 -0.9(5)
C23 C22 C27 C26 0.6(5)
C21 C22 C27 C26 -177.0(3)
